data_7125118
loop_
_publ_author_name
'Tsao, Fu An'
'Waked, Alexander E.'
'Cao, Levy'
'Hofmann, Jordan'
'Liu, Lei'
'Grimme, Stefan'
'Stephan, Douglas W.'

_publ_section_title
;
 S(vi) Lewis acids: fluorosulfoxonium cations.
;
_journal_issue 84
_journal_name_full 'Chemical communications (Cambridge, England)'
_journal_page_first 12418
_journal_page_last 12421
_journal_paper_doi 10.1039/c6cc06929k
_journal_volume 52
_journal_year 2016
_chemical_formula_moiety 'C12 H10 F O S, B C24 F20'
_chemical_formula_sum 'C36 H10 B F21 O S'
_chemical_formula_weight 900.34
_space_group_crystal_system orthorhombic
_space_group_IT_number 61
_space_group_name_Hall '-P 2ac 2ab'
_space_group_name_H-M_alt 'P b c a'
_symmetry_Int_Tables_number 61
_audit_creation_date 2016-08-03
_audit_creation_method
;
Olex2 1.2
(compiled 2016.02.19 svn.r3266 for OlexSys, GUI svn.r5155)
;
_audit_update_record
;
2016-08-20 deposited with the CCDC.
2016-09-09 downloaded from the CCDC.
;
_cell_angle_alpha 90
_cell_angle_beta 90
_cell_angle_gamma 90
_cell_formula_units_Z 8
_cell_length_a 15.0990(3)
_cell_length_b 18.8792(5)
_cell_length_c 23.1430(7)
_cell_measurement_reflns_used 6229
_cell_measurement_temperature 150(2)
_cell_measurement_theta_max 25.76
_cell_measurement_theta_min 2.47
_cell_volume 6597.1(3)
_computing_molecular_graphics 'Olex2 (Dolomanov et al., 2009)'
_computing_publication_material 'Olex2 (Dolomanov et al., 2009)'
_computing_structure_refinement 'olex2.refine (Bourhis et al., 2015)'
_diffrn_ambient_temperature 149.99
_diffrn_measured_fraction_theta_full 1.0000
_diffrn_measured_fraction_theta_max 0.9979
_diffrn_measurement_device_type 'Bruker APEX-II CCD'
_diffrn_measurement_method '\f and \w scans'
_diffrn_radiation_type 'Mo K\a'
_diffrn_radiation_wavelength 0.71073
_diffrn_reflns_av_R_equivalents 0.0501
_diffrn_reflns_av_unetI/netI 0.0492
_diffrn_reflns_limit_h_max 14
_diffrn_reflns_limit_h_min -19
_diffrn_reflns_limit_k_max 23
_diffrn_reflns_limit_k_min -24
_diffrn_reflns_limit_l_max 30
_diffrn_reflns_limit_l_min -21
_diffrn_reflns_number 33498
_diffrn_reflns_theta_full 26.0000
_diffrn_reflns_theta_max 27.51
_diffrn_reflns_theta_min 1.76
_diffrn_standards_number 0
_exptl_absorpt_coefficient_mu 0.251
_exptl_absorpt_correction_T_max 0.7456
_exptl_absorpt_correction_T_min 0.7095
_exptl_absorpt_correction_type multi-scan
_exptl_absorpt_process_details
;
SADABS-2014/3 (Bruker,2014/3) was used for absorption correction.
wR2(int) was 0.0566 before and 0.0529 after correction.
The Ratio of minimum to maximum transmission is 0.9516.
The \l/2 correction factor is 0.00150.
;
_exptl_crystal_colour colourless
_exptl_crystal_density_diffrn 1.8128
_exptl_crystal_description block
_exptl_crystal_F_000 3556.7420
_exptl_crystal_size_max 0.2
_exptl_crystal_size_mid 0.2
_exptl_crystal_size_min 0.2
_refine_diff_density_max 0.4524
_refine_diff_density_min -0.5701
_refine_diff_density_rms 0.0969
_refine_ls_d_res_high 0.7694
_refine_ls_d_res_low 11.5715
_refine_ls_goodness_of_fit_ref 1.0348
_refine_ls_hydrogen_treatment mixed
_refine_ls_matrix_type full
_refine_ls_number_constraints 23
_refine_ls_number_parameters 547
_refine_ls_number_reflns 7575
_refine_ls_number_restraints 12
_refine_ls_restrained_S_all 1.0339
_refine_ls_R_factor_all 0.0698
_refine_ls_R_factor_gt 0.0406
_refine_ls_shift/su_max 0.0001
_refine_ls_shift/su_mean 0.0000
_refine_ls_structure_factor_coef Fsqd
_refine_ls_weighting_details 'w=1/[\s^2^(Fo^2^)+(0.0358P)^2^+2.1955P] where P=(Fo^2^+2Fc^2^)/3'
_refine_ls_weighting_scheme calc
_refine_ls_wR_factor_gt 0.0832
_refine_ls_wR_factor_ref 0.0966
_reflns_Friedel_coverage 0.0
_reflns_limit_h_max 19
_reflns_limit_h_min 0
_reflns_limit_k_max 24
_reflns_limit_k_min 0
_reflns_limit_l_max 30
_reflns_limit_l_min 0
_reflns_number_gt 5262
_reflns_number_total 7575
_reflns_threshold_expression I>=2u(I)
_cod_data_source_file c6cc06929k2.cif
_cod_data_source_block JT035_0m
_cod_database_code 7125118
_olex2_refinement_description
;
1. Fixed Uiso
 At 1.2 times of:
  All C(H) groups
2. Uiso/Uaniso restraints and constraints
O1A \\sim F1B: within 2A with sigma of 0.04 and sigma for terminal atoms of 0.08
Uanis(O1A) \\sim Ueq, Uanis(F1B) \\sim Ueq: with sigma of 0.1 and sigma for
terminal atoms of 0.2
Uanis(O1A) = Uanis(O1B)
Uanis(F1A) = Uanis(F1B)
3. Same fragment restrains
{O1B, F1B} sigma for 1-2: 0.02, 1-3: 0.04
{O1A, F1A} sigma for 1-2: 0.02, 1-3: 0.04
as
{O1A, F1A}
4. Others
 Sof(O1B)=Sof(F1B)=1-FVAR(1)
 Sof(O1A)=Sof(F1A)=FVAR(1)
5.a Aromatic/amide H refined with riding coordinates:
 C6(H6), C5(H5), C4(H4), C8(H8), C2(H2), C12(H12), C11(H11), C10(H10), C9(H9),
 C3(H3)
;
_olex2_submission_special_instructions 'No special instructions were received'

loop_
_space_group_symop_id
_space_group_symop_operation_xyz
1 x,y,z
2 x+1/2,-y+1/2,-z
3 -x,y+1/2,-z+1/2
4 -x+1/2,-y,z+1/2
5 -x,-y,-z
6 -x-1/2,y-1/2,z
7 x,-y-1/2,z-1/2
8 x-1/2,y,-z-1/2

loop_
_atom_site_label
_atom_site_type_symbol
_atom_site_fract_x
_atom_site_fract_y
_atom_site_fract_z
_atom_site_U_iso_or_equiv
_atom_site_adp_type
_atom_site_occupancy
_atom_site_refinement_flags_posn
_atom_site_refinement_flags_adp
_atom_site_disorder_group
S1 S 0.17425(4) 0.22579(3) 0.39846(3) 0.03284(14) Uani 1.000000 . . .
C6 C 0.17540(14) 0.28886(11) 0.29346(10) 0.0301(5) Uani 1.000000 . . .
H6 H 0.13603(14) 0.25287(11) 0.28068(10) 0.0361(6) Uiso 1.000000 R . .
C7 C 0.25273(13) 0.16039(11) 0.40890(9) 0.0261(5) Uani 1.000000 . . .
C1 C 0.20708(13) 0.28981(10) 0.34973(9) 0.0253(5) Uani 1.000000 . . .
C5 C 0.20307(14) 0.34202(11) 0.25667(10) 0.0305(5) Uani 1.000000 . . .
H5 H 0.18219(14) 0.34328(11) 0.21796(10) 0.0366(6) Uiso 1.000000 R . .
C4 C 0.26070(16) 0.39306(13) 0.27594(10) 0.0385(6) Uani 1.000000 . . .
H4 H 0.27922(16) 0.42949(13) 0.25033(10) 0.0463(7) Uiso 1.000000 R . .
C8 C 0.26722(15) 0.13482(12) 0.46402(10) 0.0354(5) Uani 1.000000 . . .
H8 H 0.23825(15) 0.15500(12) 0.49653(10) 0.0425(7) Uiso 1.000000 R . .
C2 C 0.26581(16) 0.34037(13) 0.36974(11) 0.0410(6) Uani 1.000000 . . .
H2 H 0.28718(16) 0.33922(13) 0.40834(11) 0.0492(7) Uiso 1.000000 R . .
C12 C 0.29657(15) 0.13369(13) 0.36101(10) 0.0380(6) Uani 1.000000 . . .
H12 H 0.28705(15) 0.15335(13) 0.32374(10) 0.0456(7) Uiso 1.000000 R . .
C11 C 0.35435(17) 0.07793(14) 0.36874(12) 0.0472(7) Uani 1.000000 . . .
H11 H 0.38475(17) 0.05848(14) 0.33649(12) 0.0566(8) Uiso 1.000000 R . .
C10 C 0.36803(15) 0.05043(13) 0.42302(11) 0.0417(6) Uani 1.000000 . . .
H10 H 0.40726(15) 0.01154(13) 0.42785(11) 0.0500(8) Uiso 1.000000 R . .
C9 C 0.32592(15) 0.07832(13) 0.47020(12) 0.0427(6) Uani 1.000000 . . .
H9 H 0.33678(15) 0.05903(13) 0.50745(12) 0.0513(8) Uiso 1.000000 R . .
C3 C 0.29217(18) 0.39228(14) 0.33196(11) 0.0527(7) Uani 1.000000 . . .
H3 H 0.33231(18) 0.42789(14) 0.34442(11) 0.0632(9) Uiso 1.000000 R . .
F11 F 0.41534(7) 0.01506(6) 0.59793(5) 0.0270(3) Uani 1.000000 . . .
F12 F 0.23607(7) 0.04662(6) 0.65152(5) 0.0275(3) Uani 1.000000 . . .
F2 F 0.17534(8) -0.06987(6) 0.71801(5) 0.0304(3) Uani 1.000000 . . .
F16 F 0.22241(7) -0.14349(6) 0.51814(5) 0.0278(3) Uani 1.000000 . . .
F13 F 0.12210(8) 0.11806(6) 0.58797(6) 0.0364(3) Uani 1.000000 . . .
F6 F 0.26523(7) -0.25673(6) 0.59368(5) 0.0282(3) Uani 1.000000 . . .
F17 F 0.38197(8) -0.07961(6) 0.50460(5) 0.0296(3) Uani 1.000000 . . .
F14 F 0.06074(8) 0.06412(7) 0.48618(6) 0.0388(3) Uani 1.000000 . . .
F21 F 0.40468(7) -0.21763(6) 0.67525(5) 0.0274(3) Uani 1.000000 . . .
F5 F 0.14204(8) -0.33796(6) 0.63798(6) 0.0352(3) Uani 1.000000 . . .
F20 F 0.53854(8) -0.28867(7) 0.62866(6) 0.0423(3) Uani 1.000000 . . .
F3 F 0.05207(8) -0.15468(7) 0.76233(6) 0.0409(3) Uani 1.000000 . . .
F10 F 0.52860(7) 0.08540(6) 0.66438(6) 0.0341(3) Uani 1.000000 . . .
F7 F 0.33132(8) -0.12446(6) 0.75902(5) 0.0310(3) Uani 1.000000 . . .
F15 F 0.11144(8) -0.06819(7) 0.45304(5) 0.0375(3) Uani 1.000000 . . .
F9 F 0.53843(9) 0.05721(7) 0.78037(6) 0.0447(4) Uani 1.000000 . . .
F18 F 0.51186(8) -0.15343(7) 0.45857(6) 0.0428(3) Uani 1.000000 . . .
F8 F 0.43791(9) -0.04922(7) 0.82519(6) 0.0439(4) Uani 1.000000 . . .
F19 F 0.59349(8) -0.25935(7) 0.51895(6) 0.0459(4) Uani 1.000000 . . .
F4 F 0.03424(8) -0.29022(7) 0.72454(6) 0.0431(4) Uani 1.000000 . . .
C24 C 0.41737(12) -0.00229(10) 0.65473(9) 0.0212(4) Uani 1.000000 . . .
C25 C 0.23962(11) -0.05199(10) 0.58729(8) 0.0189(4) Uani 1.000000 . . .
C31 C 0.38392(11) -0.14530(10) 0.59250(9) 0.0193(4) Uani 1.000000 . . .
C30 C 0.20170(12) -0.07737(10) 0.53657(9) 0.0215(4) Uani 1.000000 . . .
C18 C 0.21556(12) -0.22746(10) 0.63626(9) 0.0205(4) Uani 1.000000 . . .
C19 C 0.36308(12) -0.05654(10) 0.67481(9) 0.0197(4) Uani 1.000000 . . .
C13 C 0.23106(12) -0.15867(10) 0.65541(8) 0.0193(4) Uani 1.000000 . . .
C32 C 0.41708(12) -0.13159(10) 0.53803(9) 0.0225(4) Uani 1.000000 . . .
C36 C 0.42951(12) -0.19910(10) 0.62107(9) 0.0221(4) Uani 1.000000 . . .
C33 C 0.48577(13) -0.16870(11) 0.51289(9) 0.0279(5) Uani 1.000000 . . .
C20 C 0.37507(13) -0.07006(10) 0.73290(9) 0.0227(4) Uani 1.000000 . . .
C28 C 0.11594(12) 0.02598(11) 0.51946(9) 0.0258(5) Uani 1.000000 . . .
C23 C 0.47633(12) 0.03588(10) 0.68826(10) 0.0262(5) Uani 1.000000 . . .
C26 C 0.20811(12) 0.01469(10) 0.60253(9) 0.0214(4) Uani 1.000000 . . .
C34 C 0.52658(13) -0.22215(11) 0.54300(10) 0.0305(5) Uani 1.000000 . . .
C22 C 0.48250(13) 0.02086(11) 0.74637(10) 0.0294(5) Uani 1.000000 . . .
C16 C 0.09626(12) -0.24780(11) 0.70130(10) 0.0281(5) Uani 1.000000 . . .
C35 C 0.49864(13) -0.23722(11) 0.59808(10) 0.0271(5) Uani 1.000000 . . .
C27 C 0.14777(12) 0.05320(10) 0.57020(10) 0.0250(5) Uani 1.000000 . . .
C29 C 0.14269(12) -0.04065(12) 0.50268(9) 0.0260(5) Uani 1.000000 . . .
C14 C 0.17133(12) -0.13712(10) 0.69721(9) 0.0222(4) Uani 1.000000 . . .
C15 C 0.10627(13) -0.17947(11) 0.72059(9) 0.0266(5) Uani 1.000000 . . .
C21 C 0.43144(14) -0.03254(11) 0.76869(9) 0.0286(5) Uani 1.000000 . . .
C17 C 0.15069(13) -0.27171(10) 0.65817(9) 0.0239(5) Uani 1.000000 . . .
B1 B 0.30440(14) -0.10281(11) 0.62746(10) 0.0190(5) Uani 1.000000 . . .
O1A O 0.0866(10) 0.1990(5) 0.3840(4) 0.0369(9) Uani 0.364(13) D U 1
F1A F 0.1715(5) 0.2617(5) 0.4551(5) 0.0327(8) Uani 0.364(13) D . 1
O1B O 0.1488(5) 0.2562(3) 0.4536(3) 0.0369(9) Uani 0.636(13) D . 2
F1B F 0.0975(4) 0.1903(2) 0.37036(18) 0.0327(8) Uani 0.636(13) D U 2

loop_
_atom_site_aniso_label
_atom_site_aniso_U_11
_atom_site_aniso_U_22
_atom_site_aniso_U_33
_atom_site_aniso_U_12
_atom_site_aniso_U_13
_atom_site_aniso_U_23
S1 0.0339(3) 0.0256(3) 0.0390(4) 0.0053(2) 0.0127(3) 0.0012(3)
C6 0.0321(11) 0.0262(11) 0.0319(13) 0.0021(9) -0.0041(10) -0.0086(10)
C7 0.0273(10) 0.0243(11) 0.0267(12) -0.0031(8) -0.0025(9) 0.0004(9)
C1 0.0247(10) 0.0207(10) 0.0305(12) 0.0046(8) 0.0002(9) -0.0003(9)
C5 0.0347(11) 0.0297(11) 0.0272(13) 0.0076(10) -0.0052(10) -0.0018(10)
C4 0.0462(13) 0.0359(13) 0.0335(14) -0.0054(11) -0.0070(11) 0.0082(11)
C8 0.0392(12) 0.0389(13) 0.0280(13) -0.0075(11) 0.0054(10) 0.0082(11)
C2 0.0463(13) 0.0468(15) 0.0300(14) -0.0145(12) -0.0130(11) 0.0104(12)
C12 0.0435(13) 0.0457(14) 0.0248(13) 0.0194(11) -0.0048(11) -0.0024(11)
C11 0.0494(14) 0.0496(16) 0.0425(16) 0.0219(13) 0.0007(13) 0.0024(13)
C10 0.0316(12) 0.0397(14) 0.0537(17) 0.0069(11) 0.0031(12) 0.0189(13)
C9 0.0398(13) 0.0471(15) 0.0413(16) -0.0067(12) -0.0027(12) 0.0250(13)
C3 0.0646(17) 0.0529(17) 0.0405(16) -0.0326(14) -0.0204(14) 0.0144(13)
F11 0.0295(6) 0.0250(6) 0.0264(7) -0.0053(5) 0.0006(5) 0.0036(5)
F12 0.0309(6) 0.0213(6) 0.0304(7) 0.0031(5) -0.0044(5) -0.0073(5)
F2 0.0356(6) 0.0205(6) 0.0351(8) 0.0013(5) 0.0118(6) -0.0053(5)
F16 0.0310(6) 0.0231(6) 0.0295(7) 0.0017(5) -0.0044(5) -0.0084(5)
F13 0.0347(7) 0.0218(6) 0.0528(9) 0.0094(5) -0.0040(6) -0.0027(6)
F6 0.0286(6) 0.0215(6) 0.0345(7) -0.0024(5) 0.0072(5) -0.0085(5)
F17 0.0347(6) 0.0280(6) 0.0262(7) 0.0026(5) 0.0063(5) 0.0069(5)
F14 0.0312(6) 0.0425(8) 0.0427(8) 0.0105(6) -0.0100(6) 0.0096(7)
F21 0.0286(6) 0.0283(6) 0.0253(7) 0.0033(5) 0.0002(5) 0.0064(5)
F5 0.0344(7) 0.0192(6) 0.0519(9) -0.0083(5) 0.0008(6) -0.0040(6)
F20 0.0351(7) 0.0348(7) 0.0571(10) 0.0159(6) 0.0012(6) 0.0092(7)
F3 0.0369(7) 0.0379(7) 0.0478(9) 0.0021(6) 0.0239(6) -0.0007(7)
F10 0.0267(6) 0.0258(6) 0.0499(9) -0.0089(5) -0.0015(6) -0.0013(6)
F7 0.0437(7) 0.0261(6) 0.0234(7) -0.0051(6) -0.0032(6) 0.0044(5)
F15 0.0349(7) 0.0504(8) 0.0273(7) 0.0054(6) -0.0111(6) -0.0062(6)
F9 0.0466(8) 0.0391(8) 0.0483(9) -0.0085(6) -0.0235(7) -0.0086(7)
F18 0.0449(7) 0.0494(8) 0.0340(8) 0.0015(6) 0.0207(6) 0.0006(7)
F8 0.0654(9) 0.0399(8) 0.0264(8) -0.0042(7) -0.0171(7) 0.0011(6)
F19 0.0357(7) 0.0420(8) 0.0600(10) 0.0129(6) 0.0193(7) -0.0074(7)
F4 0.0334(7) 0.0358(7) 0.0601(10) -0.0123(6) 0.0170(6) 0.0058(7)
C24 0.0219(9) 0.0200(10) 0.0217(11) 0.0034(8) -0.0020(8) -0.0009(9)
C25 0.0174(8) 0.0185(9) 0.0206(11) -0.0022(7) 0.0021(8) 0.0005(8)
C31 0.0181(9) 0.0162(9) 0.0235(11) -0.0033(7) -0.0011(8) -0.0033(8)
C30 0.0216(9) 0.0195(10) 0.0233(11) 0.0004(8) 0.0016(8) -0.0019(9)
C18 0.0188(9) 0.0200(9) 0.0226(11) 0.0024(8) 0.0009(8) -0.0014(9)
C19 0.0202(9) 0.0171(9) 0.0218(11) 0.0029(8) 0.0000(8) -0.0023(8)
C13 0.0181(9) 0.0181(9) 0.0218(11) 0.0004(8) -0.0011(8) 0.0019(8)
C32 0.0240(10) 0.0178(9) 0.0257(12) -0.0017(8) 0.0003(9) 0.0008(9)
C36 0.0211(9) 0.0225(10) 0.0228(11) -0.0048(8) 0.0012(8) -0.0003(9)
C33 0.0282(10) 0.0306(11) 0.0247(12) -0.0047(9) 0.0108(9) -0.0025(10)
C20 0.0276(10) 0.0156(9) 0.0250(12) 0.0014(8) 0.0000(9) 0.0015(9)
C28 0.0193(9) 0.0290(11) 0.0292(13) 0.0026(8) -0.0043(9) 0.0077(10)
C23 0.0209(9) 0.0188(10) 0.0390(14) -0.0005(8) -0.0010(9) -0.0029(10)
C26 0.0214(9) 0.0208(10) 0.0219(11) -0.0028(8) -0.0007(8) -0.0010(9)
C34 0.0216(10) 0.0269(11) 0.0429(15) 0.0031(9) 0.0092(10) -0.0078(11)
C22 0.0278(10) 0.0217(10) 0.0388(14) 0.0000(9) -0.0131(10) -0.0091(10)
C16 0.0198(9) 0.0272(11) 0.0374(14) -0.0049(9) 0.0034(9) 0.0087(10)
C35 0.0220(9) 0.0230(11) 0.0364(13) 0.0035(8) -0.0025(10) 0.0004(10)
C27 0.0215(9) 0.0161(9) 0.0375(13) 0.0027(8) 0.0050(9) 0.0015(9)
C29 0.0219(10) 0.0337(12) 0.0223(12) -0.0031(9) -0.0036(9) -0.0021(10)
C14 0.0249(10) 0.0161(9) 0.0255(12) 0.0005(8) 0.0002(9) 0.0009(9)
C15 0.0235(10) 0.0261(11) 0.0303(12) 0.0033(9) 0.0075(9) 0.0021(10)
C21 0.0364(11) 0.0267(11) 0.0229(12) 0.0058(9) -0.0097(10) -0.0022(9)
C17 0.0236(10) 0.0160(9) 0.0323(13) -0.0004(8) -0.0038(9) 0.0012(9)
B1 0.0202(10) 0.0158(10) 0.0212(12) -0.0012(8) 0.0023(9) 0.0004(9)
O1A 0.038(3) 0.0378(18) 0.0349(18) 0.0033(17) 0.014(2) -0.0146(14)
F1A 0.0306(18) 0.0306(14) 0.0369(18) -0.0013(11) 0.0040(16) -0.0047(11)
O1B 0.038(3) 0.0378(18) 0.0349(18) 0.0033(17) 0.014(2) -0.0146(14)
F1B 0.0306(18) 0.0306(14) 0.0369(18) -0.0013(11) 0.0040(16) -0.0047(11)

loop_
_atom_type_symbol
_atom_type_scat_dispersion_real
_atom_type_scat_dispersion_imag
_atom_type_scat_Cromer_Mann_a1
_atom_type_scat_Cromer_Mann_a2
_atom_type_scat_Cromer_Mann_a3
_atom_type_scat_Cromer_Mann_a4
_atom_type_scat_Cromer_Mann_b1
_atom_type_scat_Cromer_Mann_b2
_atom_type_scat_Cromer_Mann_b3
_atom_type_scat_Cromer_Mann_b4
_atom_type_scat_Cromer_Mann_c
_atom_type_scat_source
_atom_type_scat_dispersion_source
C 0.00347 0.00161 2.31000 1.02000 1.58860 0.86500 20.84390 10.20750 0.56870 51.65120 0.215599998832 'International Tables Volume C Table 6.1.1.4 (pp. 500-502)' 'Henke, Gullikson and Davis, At. Data and Nucl. Data Tables, 1993, 54, 2'
B 0.00141 0.00067 2.05450 1.33260 1.09790 0.70680 23.21850 1.02100 60.34980 0.14030 -0.193200007081 'International Tables Volume C Table 6.1.1.4 (pp. 500-502)' 'Henke, Gullikson and Davis, At. Data and Nucl. Data Tables, 1993, 54, 2'
F 0.01794 0.01033 3.53920 2.64120 1.51700 1.02430 10.28250 4.29440 0.26150 26.14760 0.277599990368 'International Tables Volume C Table 6.1.1.4 (pp. 500-502)' 'Henke, Gullikson and Davis, At. Data and Nucl. Data Tables, 1993, 54, 2'
H 0.00000 0.00000 0.49300 0.32291 0.14019 0.04081 10.51090 26.12570 3.14236 57.79970 0.0030380000826 'International Tables Volume C Table 6.1.1.4 (pp. 500-502)' 'Henke, Gullikson and Davis, At. Data and Nucl. Data Tables, 1993, 54, 2'
O 0.01158 0.00611 3.04850 2.28680 1.54630 0.86700 13.27710 5.70110 0.32390 32.90890 0.250800013542 'International Tables Volume C Table 6.1.1.4 (pp. 500-502)' 'Henke, Gullikson and Davis, At. Data and Nucl. Data Tables, 1993, 54, 2'
S 0.12424 0.12443 6.90530 5.20340 1.43790 1.58630 1.46790 22.21510 0.25360 56.17200 0.866900026798 'International Tables Volume C Table 6.1.1.4 (pp. 500-502)' 'Henke, Gullikson and Davis, At. Data and Nucl. Data Tables, 1993, 54, 2'

loop_
_geom_angle_atom_site_label_1
_geom_angle_atom_site_label_2
_geom_angle_atom_site_label_3
_geom_angle
C1 S1 C7 113.25(10)
F1A S1 O1A 109.7(4)
F1B S1 O1B 110.8(2)
C5 C6 C1 117.7(2)
C8 C7 S1 119.17(17)
C12 C7 S1 118.39(16)
C12 C7 C8 122.4(2)
C6 C1 S1 120.35(16)
C2 C1 S1 116.67(17)
C2 C1 C6 123.0(2)
C4 C5 C6 120.1(2)
C3 C4 C5 121.0(2)
C9 C8 C7 117.6(2)
C3 C2 C1 117.7(2)
C11 C12 C7 118.4(2)
C10 C11 C12 120.1(2)
C9 C10 C11 120.9(2)
C10 C9 C8 120.5(2)
C2 C3 C4 120.4(2)
C19 C24 F11 119.24(17)
C23 C24 F11 115.64(17)
C23 C24 C19 125.11(19)
C26 C25 C30 112.64(17)
B1 C25 C30 121.14(16)
B1 C25 C26 125.74(17)
C36 C31 C32 113.00(17)
B1 C31 C32 128.20(17)
B1 C31 C36 118.65(17)
C25 C30 F16 119.19(17)
C29 C30 F16 115.74(18)
C29 C30 C25 125.06(18)
C13 C18 F6 121.23(16)
C17 C18 F6 114.32(17)
C17 C18 C13 124.45(18)
C20 C19 C24 112.59(17)
B1 C19 C24 118.80(18)
B1 C19 C20 128.05(17)
C14 C13 C18 112.78(17)
B1 C13 C18 125.50(17)
B1 C13 C14 121.36(17)
C31 C32 F17 120.95(17)
C33 C32 F17 114.84(18)
C33 C32 C31 124.20(19)
C31 C36 F21 119.38(17)
C35 C36 F21 115.66(18)
C35 C36 C31 124.94(19)
C32 C33 F18 120.26(19)
C34 C33 F18 119.96(18)
C34 C33 C32 119.8(2)
C19 C20 F7 120.53(17)
C21 C20 F7 114.76(18)
C21 C20 C19 124.71(18)
C27 C28 F14 120.53(19)
C29 C28 F14 120.65(19)
C29 C28 C27 118.81(18)
C24 C23 F10 120.7(2)
C22 C23 F10 120.36(18)
C22 C23 C24 118.93(19)
C25 C26 F12 120.63(17)
C27 C26 F12 115.11(17)
C27 C26 C25 124.26(19)
C33 C34 F19 120.6(2)
C35 C34 F19 120.3(2)
C35 C34 C33 119.09(18)
C23 C22 F9 120.62(19)
C21 C22 F9 120.6(2)
C21 C22 C23 118.78(18)
C15 C16 F4 120.41(19)
C17 C16 F4 120.88(19)
C17 C16 C15 118.71(18)
C36 C35 F20 121.0(2)
C34 C35 F20 120.07(18)
C34 C35 C36 118.95(19)
C28 C27 F13 120.10(18)
C26 C27 F13 120.06(19)
C26 C27 C28 119.81(18)
C30 C29 F15 121.28(19)
C28 C29 F15 119.38(18)
C28 C29 C30 119.33(19)
C13 C14 F2 119.55(17)
C15 C14 F2 115.77(17)
C15 C14 C13 124.68(18)
C16 C15 F3 119.44(18)
C14 C15 F3 120.83(18)
C14 C15 C16 119.74(19)
C20 C21 F8 120.38(19)
C22 C21 F8 119.78(19)
C22 C21 C20 119.8(2)
C18 C17 F5 120.28(18)
C16 C17 F5 120.18(18)
C16 C17 C18 119.54(18)
C31 B1 C25 115.78(16)
C19 B1 C25 112.42(15)
C19 B1 C31 101.00(14)
C13 B1 C25 101.11(14)
C13 B1 C31 111.50(15)
C13 B1 C19 115.69(17)

loop_
_geom_bond_atom_site_label_1
_geom_bond_atom_site_label_2
_geom_bond_distance
S1 C7 1.728(2)
S1 C1 1.726(2)
S1 O1A 1.455(16)
S1 F1A 1.477(13)
S1 O1B 1.452(9)
S1 F1B 1.489(6)
C6 C1 1.387(3)
C6 C5 1.381(3)
C7 C8 1.381(3)
C7 C12 1.386(3)
C1 C2 1.383(3)
C5 C4 1.373(3)
C4 C3 1.381(3)
C8 C9 1.394(3)
C2 C3 1.372(3)
C12 C11 1.379(3)
C11 C10 1.375(3)
C10 C9 1.369(4)
F11 C24 1.355(2)
F12 C26 1.352(2)
F2 C14 1.359(2)
F16 C30 1.356(2)
F13 C27 1.349(2)
F6 C18 1.356(2)
F17 C32 1.357(2)
F14 C28 1.344(2)
F21 C36 1.355(2)
F5 C17 1.342(2)
F20 C35 1.344(2)
F3 C15 1.350(2)
F10 C23 1.342(2)
F7 C20 1.362(2)
F15 C29 1.346(2)
F9 C22 1.343(2)
F18 C33 1.348(2)
F8 C21 1.348(2)
F19 C34 1.351(2)
F4 C16 1.345(2)
C24 C19 1.392(3)
C24 C23 1.383(3)
C25 C30 1.391(3)
C25 C26 1.391(3)
C25 B1 1.656(3)
C31 C32 1.381(3)
C31 C36 1.394(3)
C31 B1 1.655(3)
C30 C29 1.375(3)
C18 C13 1.392(3)
C18 C17 1.384(3)
C19 C20 1.380(3)
C19 B1 1.658(3)
C13 C14 1.384(3)
C13 B1 1.660(3)
C32 C33 1.380(3)
C36 C35 1.375(3)
C33 C34 1.372(3)
C20 C21 1.383(3)
C28 C27 1.369(3)
C28 C29 1.377(3)
C23 C22 1.378(3)
C26 C27 1.385(3)
C34 C35 1.372(3)
C22 C21 1.370(3)
C16 C15 1.373(3)
C16 C17 1.369(3)
C14 C15 1.377(3)

loop_
_restr_u_iso_atom_site_label
_restr_u_iso_weight_param
O1A 0.2000
F1B 0.2000
